data_2219338
loop_
_publ_author_name
'Zhang, Shi Guo'
'Hou, Chao'

_publ_section_title
;
 Aquabis(3'-hydroxy-2,2'-bipyridine-3-olato-\k^2^<i>N</i>,<i>N</i>')zinc(II)
;
_journal_coeditor_code HB2736
_journal_issue 9
_journal_name_full 'Acta Crystallographica Section E'
_journal_page_first m1131
_journal_paper_doi 10.1107/S1600536808024495
_journal_volume 64
_journal_year 2008
_chemical_formula_iupac '[Zn (C10 H7 N2 O2)2 (H2 O)]'
_chemical_formula_moiety 'C20 H16 N4 O5 Zn'
_chemical_formula_sum 'C20 H16 N4 O5 Zn'
_chemical_formula_weight 457.74
_chemical_name_systematic
;
Aquabis(3'-hydroxy-2,2'-bipyridine-3-olato-\k^2^N,N')zinc(II)
;
_space_group_IT_number 60
_symmetry_cell_setting orthorhombic
_symmetry_space_group_name_Hall '-P 2n 2ab'
_symmetry_space_group_name_H-M 'P b c n'
_atom_sites_solution_hydrogens mixed
_atom_sites_solution_primary direct
_atom_sites_solution_secondary difmap
_audit_creation_method SHELXL-97
_cell_angle_alpha 90.00
_cell_angle_beta 90.00
_cell_angle_gamma 90.00
_cell_formula_units_Z 4
_cell_length_a 13.931(2)
_cell_length_b 9.1685(16)
_cell_length_c 14.364(3)
_cell_measurement_reflns_used 2299
_cell_measurement_temperature 298(2)
_cell_measurement_theta_max 24.624
_cell_measurement_theta_min 2.6595
_cell_volume 1834.7(6)
_computing_cell_refinement 'SAINT (Bruker, 1997)'
_computing_data_collection 'SMART (Bruker, 1997)'
_computing_data_reduction 'SAINT (Bruker, 1997)'
_computing_molecular_graphics 'SHELXTL (Sheldrick, 2008)'
_computing_publication_material 'SHELXTL (Sheldrick, 2008) and local programs'
_computing_structure_refinement 'SHELXTL (Sheldrick, 2008)'
_computing_structure_solution 'SHELXTL (Sheldrick, 2008)'
_diffrn_ambient_temperature 298(2)
_diffrn_measured_fraction_theta_full 0.999
_diffrn_measured_fraction_theta_max 0.999
_diffrn_measurement_device_type 'Bruker SMART APEX CCD'
_diffrn_measurement_method '\f and \w'
_diffrn_radiation_monochromator graphite
_diffrn_radiation_source 'fine-focus sealed tube'
_diffrn_radiation_type MoK\a
_diffrn_radiation_wavelength 0.71073
_diffrn_reflns_av_R_equivalents 0.0345
_diffrn_reflns_av_sigmaI/netI 0.0256
_diffrn_reflns_limit_h_max 16
_diffrn_reflns_limit_h_min -15
_diffrn_reflns_limit_k_max 10
_diffrn_reflns_limit_k_min -9
_diffrn_reflns_limit_l_max 17
_diffrn_reflns_limit_l_min -17
_diffrn_reflns_number 8883
_diffrn_reflns_theta_full 25.03
_diffrn_reflns_theta_max 25.03
_diffrn_reflns_theta_min 2.66
_exptl_absorpt_coefficient_mu 1.382
_exptl_absorpt_correction_T_max 0.770
_exptl_absorpt_correction_T_min 0.608
_exptl_absorpt_correction_type multi-scan
_exptl_absorpt_process_details '(SADABS; Bruker, 1997)'
_exptl_crystal_colour yellow
_exptl_crystal_density_diffrn 1.657
_exptl_crystal_density_method 'not measured'
_exptl_crystal_description block
_exptl_crystal_F_000 936
_exptl_crystal_size_max 0.40
_exptl_crystal_size_mid 0.21
_exptl_crystal_size_min 0.20
_refine_diff_density_max 0.237
_refine_diff_density_min -0.219
_refine_ls_extinction_method none
_refine_ls_goodness_of_fit_ref 1.049
_refine_ls_hydrogen_treatment constr
_refine_ls_matrix_type full
_refine_ls_number_parameters 137
_refine_ls_number_reflns 1621
_refine_ls_number_restraints 0
_refine_ls_restrained_S_all 1.049
_refine_ls_R_factor_all 0.0400
_refine_ls_R_factor_gt 0.0299
_refine_ls_shift/su_max 0.000
_refine_ls_shift/su_mean 0.000
_refine_ls_structure_factor_coef Fsqd
_refine_ls_weighting_details 'calc w=1/[\s^2^(Fo^2^)+(0.0435P)^2^+0.4048P] where P=(Fo^2^+2Fc^2^)/3'
_refine_ls_weighting_scheme calc
_refine_ls_wR_factor_gt 0.0767
_refine_ls_wR_factor_ref 0.0828
_reflns_number_gt 1293
_reflns_number_total 1621
_reflns_threshold_expression I>2\s(I)
_cod_data_source_file hb2736.cif
_cod_data_source_block I
_cod_depositor_comments
;
The following automatic conversions were performed:
'_symmetry_cell_setting' value 'Orthorhombic' changed to 'orthorhombic'
according to '/home/saulius/struct/CIF-dictionaries/cif_core.dic'
dictionary named 'cif_core.dic' version 2.4.1 from 2010-06-29.

Automatic conversion script
Id: cif_fix_enum 1527 2010-12-29 10:47:43Z saulius 

The following automatic conversions were performed:

'_symmetry_cell_setting' value 'Orthorhombic' changed to
'orthorhombic' according to
/home/saulius/struct/CIF-dictionaries/cif_core.dic dictionary named
'cif_core.dic' version 2.4.1 from 2010-06-29.

Automatic conversion script
Id: cif_fix_values 1715 2011-07-08 13:25:40Z adriana 

The following automatic conversions were performed:

'_atom_sites_solution_hydrogens' value 'difmap and geom' was changed
to 'mixed'.

Automatic conversion script
Id: cif_fix_values 6452 2018-10-05 10:23:21Z andrius 
;
_cod_database_code 2219338
_cod_database_fobs_code 2219338

loop_
_symmetry_equiv_pos_as_xyz
'x, y, z'
'-x+1/2, -y+1/2, z+1/2'
'-x, y, -z+1/2'
'x+1/2, -y+1/2, -z'
'-x, -y, -z'
'x-1/2, y-1/2, -z-1/2'
'x, -y, z-1/2'
'-x-1/2, y-1/2, z'

loop_
_atom_site_type_symbol
_atom_site_label
_atom_site_fract_x
_atom_site_fract_y
_atom_site_fract_z
_atom_site_U_iso_or_equiv
_atom_site_adp_type
_atom_site_calc_flag
_atom_site_refinement_flags
_atom_site_occupancy
C C1 0.18495(17) -0.0831(3) 0.84200(18) 0.0497(6) Uani d . 1
H H8A 0.1443 -0.1318 0.8829 0.060 Uiso calc R 1
C C2 0.28226(18) -0.0979(3) 0.85235(18) 0.0505(6) Uani d . 1
H H7 0.3078 -0.1560 0.8993 0.061 Uiso calc R 1
C C3 0.34041(17) -0.0251(3) 0.7919(2) 0.0484(6) Uani d . 1
H H6A 0.4066 -0.0346 0.7980 0.058 Uiso calc R 1
C C4 0.30414(16) 0.0627(3) 0.72164(17) 0.0405(6) Uani d . 1
C C5 0.20250(14) 0.0718(2) 0.71420(15) 0.0328(5) Uani d . 1
C C6 0.14629(15) 0.1528(2) 0.64177(14) 0.0335(5) Uani d . 1
C C7 0.18121(17) 0.2589(3) 0.57966(15) 0.0433(6) Uani d . 1
C C8 0.1158(2) 0.3273(3) 0.52075(16) 0.0532(7) Uani d . 1
H H4 0.1371 0.4013 0.4816 0.064 Uiso calc R 1
C C9 0.0216(2) 0.2884(3) 0.51908(18) 0.0530(7) Uani d . 1
H H3 -0.0212 0.3329 0.4783 0.064 Uiso calc R 1
C C10 -0.00846(16) 0.1818(3) 0.57930(17) 0.0482(6) Uani d . 1
H H2 -0.0724 0.1528 0.5782 0.058 Uiso calc R 1
N N1 0.14707(14) -0.00122(19) 0.77522(15) 0.0401(5) Uani d . 1
N N2 0.05150(12) 0.11824(19) 0.63953(12) 0.0379(5) Uani d . 1
O O1 0.27183(13) 0.3017(2) 0.57387(13) 0.0673(6) Uani d . 1
H H5 0.3044 0.2553 0.6111 0.101 Uiso calc R 1
O O2 0.36348(11) 0.1306(2) 0.66513(12) 0.0574(5) Uani d . 1
O O3 0.0000 -0.2225(3) 0.7500 0.0640(8) Uani d S 1
H H1 -0.0443 -0.2657 0.7730 0.096 Uiso d R 1
Zn Zn1 0.0000 -0.00413(4) 0.7500 0.03787(16) Uani d S 1

loop_
_atom_site_aniso_label
_atom_site_aniso_U_11
_atom_site_aniso_U_22
_atom_site_aniso_U_33
_atom_site_aniso_U_12
_atom_site_aniso_U_13
_atom_site_aniso_U_23
C1 0.0382(14) 0.0538(16) 0.0571(16) -0.0007(11) -0.0022(12) 0.0162(12)
C2 0.0420(14) 0.0485(15) 0.0610(16) 0.0054(11) -0.0147(12) 0.0037(12)
C3 0.0248(12) 0.0561(16) 0.0644(16) 0.0022(11) -0.0092(13) -0.0119(13)
C4 0.0291(12) 0.0451(13) 0.0474(13) -0.0045(11) 0.0016(11) -0.0133(11)
C5 0.0264(11) 0.0330(12) 0.0389(12) -0.0026(9) 0.0007(9) -0.0086(10)
C6 0.0311(12) 0.0340(11) 0.0353(11) 0.0003(9) 0.0039(9) -0.0069(9)
C7 0.0451(14) 0.0455(14) 0.0393(13) -0.0082(11) 0.0066(11) -0.0059(11)
C8 0.0669(19) 0.0496(16) 0.0432(14) -0.0014(13) 0.0054(13) 0.0075(12)
C9 0.0555(16) 0.0570(17) 0.0464(15) 0.0136(14) -0.0026(12) 0.0049(13)
C10 0.0356(14) 0.0567(16) 0.0525(15) 0.0114(11) -0.0028(11) 0.0013(13)
N1 0.0276(11) 0.0446(12) 0.0482(11) 0.0002(8) 0.0001(9) 0.0067(9)
N2 0.0272(10) 0.0421(11) 0.0444(11) 0.0025(8) 0.0014(8) 0.0001(8)
O1 0.0538(12) 0.0821(14) 0.0661(12) -0.0260(10) 0.0022(9) 0.0184(11)
O2 0.0277(9) 0.0776(13) 0.0669(11) -0.0141(8) 0.0075(8) -0.0009(10)
O3 0.0353(14) 0.0391(14) 0.118(2) 0.000 0.0278(13) 0.000
Zn1 0.0232(2) 0.0418(3) 0.0487(3) 0.000 0.00383(15) 0.000

loop_
_atom_type_symbol
_atom_type_description
_atom_type_scat_dispersion_real
_atom_type_scat_dispersion_imag
_atom_type_scat_source
C C 0.0033 0.0016 'International Tables Vol C Tables 4.2.6.8 and 6.1.1.4'
H H 0.0000 0.0000 'International Tables Vol C Tables 4.2.6.8 and 6.1.1.4'
N N 0.0061 0.0033 'International Tables Vol C Tables 4.2.6.8 and 6.1.1.4'
O O 0.0106 0.0060 'International Tables Vol C Tables 4.2.6.8 and 6.1.1.4'
Zn Zn 0.2839 1.4301 'International Tables Vol C Tables 4.2.6.8 and 6.1.1.4'

loop_
_geom_angle_atom_site_label_1
_geom_angle_atom_site_label_2
_geom_angle_atom_site_label_3
_geom_angle_site_symmetry_1
_geom_angle_site_symmetry_3
_geom_angle
N1 C1 C2 . . 121.8(2)
N1 C1 H8A . . 119.1
C2 C1 H8A . . 119.1
C3 C2 C1 . . 118.1(2)
C3 C2 H7 . . 121.0
C1 C2 H7 . . 121.0
C2 C3 C4 . . 122.1(2)
C2 C3 H6A . . 118.9
C4 C3 H6A . . 118.9
O2 C4 C3 . . 119.7(2)
O2 C4 C5 . . 123.5(2)
C3 C4 C5 . . 116.8(2)
N1 C5 C4 . . 119.5(2)
N1 C5 C6 . . 113.49(18)
C4 C5 C6 . . 126.9(2)
N2 C6 C7 . . 118.8(2)
N2 C6 C5 . . 114.11(18)
C7 C6 C5 . . 127.03(19)
O1 C7 C8 . . 116.9(2)
O1 C7 C6 . . 125.0(2)
C8 C7 C6 . . 118.1(2)
C9 C8 C7 . . 121.6(2)
C9 C8 H4 . . 119.2
C7 C8 H4 . . 119.2
C8 C9 C10 . . 118.0(2)
C8 C9 H3 . . 121.0
C10 C9 H3 . . 121.0
N2 C10 C9 . . 121.9(2)
N2 C10 H2 . . 119.0
C9 C10 H2 . . 119.0
C1 N1 C5 . . 121.6(2)
C1 N1 Zn1 . . 120.67(16)
C5 N1 Zn1 . . 117.24(15)
C10 N2 C6 . . 121.4(2)
C10 N2 Zn1 . . 121.03(15)
C6 N2 Zn1 . . 116.41(14)
C7 O1 H5 . . 109.5
Zn1 O3 H1 . . 119.5
O3 Zn1 N2 . . 122.79(5)
O3 Zn1 N2 . 3_556 122.79(5)
N2 Zn1 N2 . 3_556 114.42(10)
O3 Zn1 N1 . . 90.73(5)
N2 Zn1 N1 . . 77.61(7)
N2 Zn1 N1 3_556 . 101.58(7)
O3 Zn1 N1 . 3_556 90.73(5)
N2 Zn1 N1 . 3_556 101.58(7)
N2 Zn1 N1 3_556 3_556 77.61(7)
N1 Zn1 N1 . 3_556 178.53(10)

loop_
_geom_bond_atom_site_label_1
_geom_bond_atom_site_label_2
_geom_bond_site_symmetry_2
_geom_bond_distance
_geom_bond_publ_flag
C1 N1 . 1.328(3) ?
C1 C2 . 1.370(3) ?
C1 H8A . 0.9300 ?
C2 C3 . 1.362(4) ?
C2 H7 . 0.9300 ?
C3 C4 . 1.386(4) ?
C3 H6A . 0.9300 ?
C4 O2 . 1.315(3) ?
C4 C5 . 1.422(3) ?
C5 N1 . 1.346(3) ?
C5 C6 . 1.499(3) ?
C6 N2 . 1.359(3) ?
C6 C7 . 1.407(3) ?
C7 O1 . 1.324(3) ?
C7 C8 . 1.392(3) ?
C8 C9 . 1.361(4) ?
C8 H4 . 0.9300 ?
C9 C10 . 1.371(4) ?
C9 H3 . 0.9300 ?
C10 N2 . 1.336(3) ?
C10 H2 . 0.9300 ?
O1 H5 . 0.8200 ?
O3 H1 . 0.8042 ?
Zn1 N1 . 2.081(2) y
Zn1 N2 . 2.0716(18) y
Zn1 N2 3_556 2.0716(18) ?
Zn1 N1 3_556 2.081(2) ?
O3 Zn1 . 2.002(2) y

loop_
_geom_hbond_atom_site_label_D
_geom_hbond_atom_site_label_H
_geom_hbond_atom_site_label_A
_geom_hbond_site_symmetry_A
_geom_hbond_distance_DH
_geom_hbond_distance_HA
_geom_hbond_distance_DA
_geom_hbond_angle_DHA
O1 H5 O2 . 0.82 1.61 2.410(3) 165
O3 H1 O2 6_557 0.80 1.83 2.630(2) 174

loop_
_geom_torsion_atom_site_label_1
_geom_torsion_atom_site_label_2
_geom_torsion_atom_site_label_3
_geom_torsion_atom_site_label_4
_geom_torsion_site_symmetry_4
_geom_torsion
N1 C1 C2 C3 . 0.3(4)
C1 C2 C3 C4 . 0.3(4)
C2 C3 C4 O2 . -180.0(2)
C2 C3 C4 C5 . -1.0(4)
O2 C4 C5 N1 . -179.9(2)
C3 C4 C5 N1 . 1.2(3)
O2 C4 C5 C6 . 2.1(4)
C3 C4 C5 C6 . -176.8(2)
N1 C5 C6 N2 . -11.3(3)
C4 C5 C6 N2 . 166.8(2)
N1 C5 C6 C7 . 167.5(2)
C4 C5 C6 C7 . -14.4(3)
N2 C6 C7 O1 . -179.3(2)
C5 C6 C7 O1 . 1.9(4)
N2 C6 C7 C8 . 2.2(3)
C5 C6 C7 C8 . -176.6(2)
O1 C7 C8 C9 . 178.0(2)
C6 C7 C8 C9 . -3.4(4)
C7 C8 C9 C10 . 1.8(4)
C8 C9 C10 N2 . 1.1(4)
C2 C1 N1 C5 . -0.1(4)
C2 C1 N1 Zn1 . 171.39(19)
C4 C5 N1 C1 . -0.7(3)
C6 C5 N1 C1 . 177.6(2)
C4 C5 N1 Zn1 . -172.45(15)
C6 C5 N1 Zn1 . 5.8(2)
C9 C10 N2 C6 . -2.3(4)
C9 C10 N2 Zn1 . 165.07(19)
C7 C6 N2 C10 . 0.6(3)
C5 C6 N2 C10 . 179.53(19)
C7 C6 N2 Zn1 . -167.35(15)
C5 C6 N2 Zn1 . 11.6(2)
C10 N2 Zn1 O3 . 102.57(17)
C6 N2 Zn1 O3 . -89.42(15)
C10 N2 Zn1 N2 3_556 -77.43(17)
C6 N2 Zn1 N2 3_556 90.58(15)
C10 N2 Zn1 N1 . -174.67(19)
C6 N2 Zn1 N1 . -6.65(14)
C10 N2 Zn1 N1 3_556 4.08(19)
C6 N2 Zn1 N1 3_556 172.10(14)
C1 N1 Zn1 O3 . -48.31(19)
C5 N1 Zn1 O3 . 123.54(16)
C1 N1 Zn1 N2 . -171.8(2)
C5 N1 Zn1 N2 . 0.05(16)
C1 N1 Zn1 N2 3_556 75.4(2)
C5 N1 Zn1 N2 3_556 -112.72(16)
C1 N1 Zn1 N1 3_556 131.69(18)
C5 N1 Zn1 N1 3_556 -56.46(16)
